data_7152023
loop_
_publ_author_name
'Zhang, Hua'
'Li, Ya'
'Xu, Wei'
'Zheng, Wenrui'
'Zhou, Pei'
'Sun, Zhihua'

_publ_section_title
;
 Practical and stereoselective synthesis of \b-amino sulfones from
 alkyl phenyl sulfones and N-(tert-butylsulfinyl) aldimines.
;
_journal_issue 19
_journal_name_full 'Organic &amp; biomolecular chemistry'
_journal_page_first 6502
_journal_page_last 6505
_journal_paper_doi 10.1039/c1ob05992k
_journal_volume 9
_journal_year 2011
_chemical_absolute_configuration ad
_chemical_formula_sum 'C21 H29 N O3 S2'
_chemical_formula_weight 407.57
_chemical_name_systematic
;
?
;
_space_group_IT_number 4
_symmetry_cell_setting monoclinic
_symmetry_space_group_name_Hall 'P 2yb'
_symmetry_space_group_name_H-M 'P 1 21 1'
_atom_sites_solution_hydrogens geom
_atom_sites_solution_primary direct
_atom_sites_solution_secondary difmap
_audit_creation_method SHELXL-97
_cell_angle_alpha 90.00
_cell_angle_beta 96.133(3)
_cell_angle_gamma 90.00
_cell_formula_units_Z 2
_cell_length_a 10.0665(17)
_cell_length_b 8.4236(14)
_cell_length_c 12.792(2)
_cell_measurement_reflns_used 5513
_cell_measurement_temperature 133(2)
_cell_measurement_theta_max 30.22
_cell_measurement_theta_min 2.45
_cell_volume 1078.5(3)
_computing_cell_refinement 'Bruker SAINT'
_computing_data_collection 'Bruker APEX2'
_computing_data_reduction 'Bruker SAINT'
_computing_molecular_graphics 'Bruker SHELXTL'
_computing_publication_material 'Bruker SHELXTL'
_computing_structure_refinement 'SHELXL-97 (Sheldrick, 1997)'
_computing_structure_solution 'SHELXS-97 (Sheldrick, 1990)'
_diffrn_ambient_temperature 133(2)
_diffrn_measured_fraction_theta_full 0.992
_diffrn_measured_fraction_theta_max 0.992
_diffrn_measurement_device_type 'Bruker APEX-II CCD'
_diffrn_measurement_method '\f and \w scans'
_diffrn_radiation_monochromator graphite
_diffrn_radiation_source 'fine-focus sealed tube'
_diffrn_radiation_type MoK\a
_diffrn_radiation_wavelength 0.71073
_diffrn_reflns_av_R_equivalents 0.0223
_diffrn_reflns_av_sigmaI/netI 0.0376
_diffrn_reflns_limit_h_max 12
_diffrn_reflns_limit_h_min -12
_diffrn_reflns_limit_k_max 10
_diffrn_reflns_limit_k_min -10
_diffrn_reflns_limit_l_max 16
_diffrn_reflns_limit_l_min -13
_diffrn_reflns_number 7673
_diffrn_reflns_theta_full 27.00
_diffrn_reflns_theta_max 27.00
_diffrn_reflns_theta_min 1.60
_diffrn_standards_number 0
_exptl_absorpt_coefficient_mu 0.267
_exptl_absorpt_correction_T_max 0.9868
_exptl_absorpt_correction_T_min 0.9123
_exptl_absorpt_correction_type multi-scan
_exptl_absorpt_process_details sadabs
_exptl_crystal_colour colourless
_exptl_crystal_density_diffrn 1.255
_exptl_crystal_density_method 'not measured'
_exptl_crystal_description prismatic
_exptl_crystal_F_000 436
_exptl_crystal_size_max 0.35
_exptl_crystal_size_mid 0.18
_exptl_crystal_size_min 0.05
_refine_diff_density_max 0.386
_refine_diff_density_min -0.460
_refine_diff_density_rms 0.042
_refine_ls_abs_structure_details 'Flack H D (1983), Acta Cryst. A39, 876-881'
_refine_ls_abs_structure_Flack -0.05(5)
_refine_ls_extinction_method none
_refine_ls_goodness_of_fit_ref 1.045
_refine_ls_hydrogen_treatment constr
_refine_ls_matrix_type full
_refine_ls_number_parameters 249
_refine_ls_number_reflns 4587
_refine_ls_number_restraints 1
_refine_ls_restrained_S_all 1.045
_refine_ls_R_factor_all 0.0295
_refine_ls_R_factor_gt 0.0280
_refine_ls_shift/su_max 0.000
_refine_ls_shift/su_mean 0.000
_refine_ls_structure_factor_coef Fsqd
_refine_ls_weighting_details 'calc w=1/[\s^2^(Fo^2^)+(0.0374P)^2^+0.1927P] where P=(Fo^2^+2Fc^2^)/3'
_refine_ls_weighting_scheme calc
_refine_ls_wR_factor_gt 0.0722
_refine_ls_wR_factor_ref 0.0735
_reflns_number_gt 4430
_reflns_number_total 4587
_reflns_threshold_expression >2sigma(I)
_cod_data_source_file c1ob05992k.txt
_cod_data_source_block mo_dm11223_0m
_cod_depositor_comments
;
The following automatic conversions were performed:

'_symmetry_cell_setting' value 'Monoclinic' changed to 'monoclinic'
according to /home/saulius/struct/CIF-dictionaries/cif_core.dic
dictionary named 'cif_core.dic' version 2.4.1 from 2010-06-29.

Automatic conversion script
Id: cif_fix_values 1715 2011-07-08 13:25:40Z adriana 
;
_cod_original_sg_symbol_H-M P2(1)
_cod_database_code 7152023

loop_
_symmetry_equiv_pos_as_xyz
'x, y, z'
'-x, y+1/2, -z'

loop_
_atom_site_label
_atom_site_type_symbol
_atom_site_fract_x
_atom_site_fract_y
_atom_site_fract_z
_atom_site_U_iso_or_equiv
_atom_site_adp_type
_atom_site_occupancy
_atom_site_symmetry_multiplicity
_atom_site_calc_flag
_atom_site_refinement_flags
S1 S 0.18676(4) 0.33606(5) 0.48118(3) 0.01648(9) Uani 1 1 d .
S2 S 0.33222(4) 0.08406(5) 0.21480(3) 0.01725(9) Uani 1 1 d .
O1 O 0.07587(13) 0.42787(15) 0.52101(10) 0.0247(3) Uani 1 1 d .
O2 O 0.36304(13) -0.04070(15) 0.14400(11) 0.0265(3) Uani 1 1 d .
O3 O 0.40811(11) 0.09545(17) 0.31629(9) 0.0235(3) Uani 1 1 d .
N1 N 0.12968(13) 0.18430(17) 0.40658(10) 0.0153(3) Uani 1 1 d .
H1 H 0.1125 0.0912 0.4334 0.018 Uiso 1 1 calc R
C1 C 0.10980(15) 0.21541(19) 0.29322(12) 0.0142(3) Uani 1 1 d .
H1A H 0.1683 0.3075 0.2797 0.017 Uiso 1 1 calc R
C2 C 0.15535(14) 0.0742(2) 0.22789(12) 0.0152(3) Uani 1 1 d .
H2 H 0.1104 0.0913 0.1552 0.018 Uiso 1 1 calc R
C3 C 0.10707(17) -0.0911(2) 0.26107(14) 0.0196(3) Uani 1 1 d .
H3 H 0.0229 -0.0721 0.2943 0.023 Uiso 1 1 calc R
C4 C 0.0681(2) -0.1957(2) 0.16489(15) 0.0289(4) Uani 1 1 d .
H4A H 0.1474 -0.2178 0.1291 0.043 Uiso 1 1 calc R
H4B H 0.0013 -0.1406 0.1166 0.043 Uiso 1 1 calc R
H4C H 0.0306 -0.2959 0.1874 0.043 Uiso 1 1 calc R
C5 C 0.20114(18) -0.1799(2) 0.34298(14) 0.0251(4) Uani 1 1 d .
H5A H 0.1573 -0.2768 0.3643 0.038 Uiso 1 1 calc R
H5B H 0.2231 -0.1118 0.4045 0.038 Uiso 1 1 calc R
H5C H 0.2833 -0.2081 0.3126 0.038 Uiso 1 1 calc R
C6 C 0.26353(16) 0.2238(2) 0.59567(13) 0.0197(3) Uani 1 1 d .
C7 C 0.3830(2) 0.1326(3) 0.56326(16) 0.0356(5) Uani 1 1 d .
H7A H 0.4276 0.0766 0.6244 0.053 Uiso 1 1 calc R
H7B H 0.4459 0.2070 0.5361 0.053 Uiso 1 1 calc R
H7C H 0.3526 0.0556 0.5084 0.053 Uiso 1 1 calc R
C8 C 0.1592(2) 0.1169(2) 0.63620(14) 0.0282(4) Uani 1 1 d .
H8A H 0.1421 0.0262 0.5887 0.042 Uiso 1 1 calc R
H8B H 0.0763 0.1768 0.6395 0.042 Uiso 1 1 calc R
H8C H 0.1918 0.0787 0.7066 0.042 Uiso 1 1 calc R
C9 C 0.30974(19) 0.3500(3) 0.67751(13) 0.0289(4) Uani 1 1 d .
H9A H 0.2316 0.4010 0.7027 0.043 Uiso 1 1 calc R
H9B H 0.3634 0.4300 0.6456 0.043 Uiso 1 1 calc R
H9C H 0.3638 0.2999 0.7368 0.043 Uiso 1 1 calc R
C10 C -0.03220(15) 0.26045(19) 0.24882(12) 0.0149(3) Uani 1 1 d .
C11 C -0.04734(16) 0.3414(2) 0.15343(12) 0.0220(3) Uani 1 1 d .
H11 H 0.0295 0.3708 0.1208 0.026 Uiso 1 1 calc R
C12 C -0.17374(18) 0.3798(2) 0.10544(13) 0.0264(4) Uani 1 1 d .
H12 H -0.1831 0.4355 0.0405 0.032 Uiso 1 1 calc R
C13 C -0.28580(16) 0.3366(2) 0.15248(13) 0.0246(3) Uani 1 1 d .
H13 H -0.3723 0.3622 0.1197 0.030 Uiso 1 1 calc R
C14 C -0.27203(17) 0.2565(2) 0.24674(15) 0.0236(4) Uani 1 1 d .
H14 H -0.3492 0.2265 0.2786 0.028 Uiso 1 1 calc R
C15 C -0.14509(16) 0.2190(2) 0.29591(13) 0.0191(3) Uani 1 1 d .
H15 H -0.1362 0.1651 0.3615 0.023 Uiso 1 1 calc R
C16 C 0.34923(16) 0.2685(2) 0.15024(13) 0.0174(3) Uani 1 1 d .
C17 C 0.32972(19) 0.2764(3) 0.04149(14) 0.0266(4) Uani 1 1 d .
H17 H 0.3077 0.1838 0.0009 0.032 Uiso 1 1 calc R
C18 C 0.3429(2) 0.4218(3) -0.00685(16) 0.0343(5) Uani 1 1 d .
H18 H 0.3301 0.4290 -0.0814 0.041 Uiso 1 1 calc R
C19 C 0.37429(19) 0.5564(3) 0.05201(16) 0.0315(4) Uani 1 1 d .
H19 H 0.3818 0.6557 0.0180 0.038 Uiso 1 1 calc R
C20 C 0.39505(17) 0.5469(2) 0.16099(15) 0.0249(4) Uani 1 1 d .
H20 H 0.4176 0.6394 0.2014 0.030 Uiso 1 1 calc R
C21 C 0.38277(16) 0.4025(2) 0.21054(14) 0.0202(3) Uani 1 1 d .
H21 H 0.3971 0.3950 0.2850 0.024 Uiso 1 1 calc R

loop_
_atom_site_aniso_label
_atom_site_aniso_U_11
_atom_site_aniso_U_22
_atom_site_aniso_U_33
_atom_site_aniso_U_23
_atom_site_aniso_U_13
_atom_site_aniso_U_12
S1 0.01790(17) 0.01429(18) 0.01672(17) -0.00063(15) -0.00060(13) 0.00019(15)
S2 0.01339(16) 0.01640(19) 0.02279(19) 0.00007(15) 0.00570(13) 0.00170(15)
O1 0.0287(7) 0.0219(7) 0.0225(6) -0.0046(5) -0.0017(5) 0.0116(5)
O2 0.0245(6) 0.0202(7) 0.0377(7) -0.0042(5) 0.0160(5) 0.0020(5)
O3 0.0162(5) 0.0282(7) 0.0258(6) 0.0058(6) 0.0014(4) 0.0016(5)
N1 0.0173(6) 0.0132(7) 0.0152(6) -0.0001(5) 0.0007(5) 0.0004(5)
C1 0.0128(7) 0.0148(7) 0.0150(7) 0.0001(6) 0.0017(6) 0.0003(6)
C2 0.0128(6) 0.0167(8) 0.0165(7) -0.0028(6) 0.0035(5) 0.0010(6)
C3 0.0200(8) 0.0154(8) 0.0247(9) -0.0027(7) 0.0087(7) -0.0020(6)
C4 0.0351(10) 0.0223(10) 0.0305(9) -0.0075(7) 0.0080(8) -0.0073(8)
C5 0.0276(8) 0.0178(9) 0.0311(9) 0.0032(7) 0.0082(7) 0.0027(7)
C6 0.0203(8) 0.0210(9) 0.0166(8) -0.0008(6) -0.0039(6) 0.0058(7)
C7 0.0277(10) 0.0481(13) 0.0292(10) -0.0065(9) -0.0053(8) 0.0191(9)
C8 0.0370(10) 0.0234(10) 0.0230(9) 0.0065(7) -0.0020(7) -0.0016(8)
C9 0.0317(9) 0.0276(10) 0.0243(8) -0.0061(8) -0.0109(7) 0.0044(9)
C10 0.0150(7) 0.0125(7) 0.0169(7) -0.0018(6) 0.0000(6) 0.0017(6)
C11 0.0217(7) 0.0265(8) 0.0183(7) 0.0030(8) 0.0050(6) 0.0066(8)
C12 0.0297(9) 0.0316(11) 0.0173(8) -0.0001(7) -0.0006(7) 0.0128(8)
C13 0.0190(7) 0.0238(8) 0.0291(8) -0.0081(8) -0.0065(6) 0.0062(8)
C14 0.0157(8) 0.0197(9) 0.0355(10) -0.0013(7) 0.0029(7) -0.0004(6)
C15 0.0175(8) 0.0160(8) 0.0239(8) 0.0008(6) 0.0023(6) 0.0009(6)
C16 0.0128(7) 0.0200(8) 0.0205(8) 0.0023(6) 0.0068(6) -0.0002(6)
C17 0.0281(9) 0.0308(10) 0.0216(9) -0.0026(7) 0.0057(7) -0.0051(8)
C18 0.0387(11) 0.0418(12) 0.0227(9) 0.0077(9) 0.0046(8) -0.0054(9)
C19 0.0268(9) 0.0283(11) 0.0400(11) 0.0142(8) 0.0065(8) 0.0013(8)
C20 0.0184(8) 0.0218(10) 0.0353(10) -0.0009(7) 0.0065(7) 0.0011(7)
C21 0.0153(7) 0.0233(8) 0.0228(8) -0.0018(7) 0.0058(6) -0.0007(6)

loop_
_atom_type_symbol
_atom_type_description
_atom_type_scat_dispersion_real
_atom_type_scat_dispersion_imag
_atom_type_scat_source
C C 0.0033 0.0016 'International Tables Vol C Tables 4.2.6.8 and 6.1.1.4'
H H 0.0000 0.0000 'International Tables Vol C Tables 4.2.6.8 and 6.1.1.4'
N N 0.0061 0.0033 'International Tables Vol C Tables 4.2.6.8 and 6.1.1.4'
O O 0.0106 0.0060 'International Tables Vol C Tables 4.2.6.8 and 6.1.1.4'
S S 0.1246 0.1234 'International Tables Vol C Tables 4.2.6.8 and 6.1.1.4'

loop_
_geom_angle_atom_site_label_1
_geom_angle_atom_site_label_2
_geom_angle_atom_site_label_3
_geom_angle
O1 S1 N1 111.70(7)
O1 S1 C6 105.08(7)
N1 S1 C6 98.72(7)
O3 S2 O2 119.11(8)
O3 S2 C16 107.05(8)
O2 S2 C16 107.91(8)
O3 S2 C2 110.67(7)
O2 S2 C2 107.73(8)
C16 S2 C2 103.19(8)
C1 N1 S1 115.66(11)
C1 N1 H1 122.2
S1 N1 H1 122.2
N1 C1 C10 115.80(13)
N1 C1 C2 112.26(13)
C10 C1 C2 107.98(12)
N1 C1 H1A 106.8
C10 C1 H1A 106.8
C2 C1 H1A 106.8
C3 C2 C1 114.98(12)
C3 C2 S2 114.06(11)
C1 C2 S2 111.43(11)
C3 C2 H2 105.1
C1 C2 H2 105.1
S2 C2 H2 105.1
C4 C3 C5 110.81(15)
C4 C3 C2 111.02(14)
C5 C3 C2 115.97(14)
C4 C3 H3 106.1
C5 C3 H3 106.1
C2 C3 H3 106.1
C3 C4 H4A 109.5
C3 C4 H4B 109.5
H4A C4 H4B 109.5
C3 C4 H4C 109.5
H4A C4 H4C 109.5
H4B C4 H4C 109.5
C3 C5 H5A 109.5
C3 C5 H5B 109.5
H5A C5 H5B 109.5
C3 C5 H5C 109.5
H5A C5 H5C 109.5
H5B C5 H5C 109.5
C8 C6 C7 112.98(17)
C8 C6 C9 110.47(15)
C7 C6 C9 110.23(15)
C8 C6 S1 109.25(11)
C7 C6 S1 108.61(12)
C9 C6 S1 104.97(12)
C6 C7 H7A 109.5
C6 C7 H7B 109.5
H7A C7 H7B 109.5
C6 C7 H7C 109.5
H7A C7 H7C 109.5
H7B C7 H7C 109.5
C6 C8 H8A 109.5
C6 C8 H8B 109.5
H8A C8 H8B 109.5
C6 C8 H8C 109.5
H8A C8 H8C 109.5
H8B C8 H8C 109.5
C6 C9 H9A 109.5
C6 C9 H9B 109.5
H9A C9 H9B 109.5
C6 C9 H9C 109.5
H9A C9 H9C 109.5
H9B C9 H9C 109.5
C15 C10 C11 119.09(14)
C15 C10 C1 123.60(14)
C11 C10 C1 117.24(14)
C12 C11 C10 120.68(16)
C12 C11 H11 119.7
C10 C11 H11 119.7
C13 C12 C11 119.82(17)
C13 C12 H12 120.1
C11 C12 H12 120.1
C14 C13 C12 120.00(15)
C14 C13 H13 120.0
C12 C13 H13 120.0
C13 C14 C15 120.44(16)
C13 C14 H14 119.8
C15 C14 H14 119.8
C10 C15 C14 119.96(16)
C10 C15 H15 120.0
C14 C15 H15 120.0
C17 C16 C21 121.29(17)
C17 C16 S2 119.87(14)
C21 C16 S2 118.84(13)
C18 C17 C16 118.70(18)
C18 C17 H17 120.7
C16 C17 H17 120.7
C19 C18 C17 120.71(18)
C19 C18 H18 119.6
C17 C18 H18 119.6
C18 C19 C20 120.11(18)
C18 C19 H19 119.9
C20 C19 H19 119.9
C21 C20 C19 119.95(18)
C21 C20 H20 120.0
C19 C20 H20 120.0
C20 C21 C16 119.24(16)
C20 C21 H21 120.4
C16 C21 H21 120.4

loop_
_geom_bond_atom_site_label_1
_geom_bond_atom_site_label_2
_geom_bond_distance
S1 O1 1.4917(13)
S1 N1 1.6607(14)
S1 C6 1.8426(16)
S2 O3 1.4375(12)
S2 O2 1.4426(13)
S2 C16 1.7765(18)
S2 C2 1.8080(15)
N1 C1 1.4662(19)
N1 H1 0.8800
C1 C10 1.529(2)
C1 C2 1.551(2)
C1 H1A 1.0000
C2 C3 1.548(2)
C2 H2 1.0000
C3 C4 1.530(2)
C3 C5 1.531(3)
C3 H3 1.0000
C4 H4A 0.9800
C4 H4B 0.9800
C4 H4C 0.9800
C5 H5A 0.9800
C5 H5B 0.9800
C5 H5C 0.9800
C6 C8 1.516(3)
C6 C7 1.522(2)
C6 C9 1.529(2)
C7 H7A 0.9800
C7 H7B 0.9800
C7 H7C 0.9800
C8 H8A 0.9800
C8 H8B 0.9800
C8 H8C 0.9800
C9 H9A 0.9800
C9 H9B 0.9800
C9 H9C 0.9800
C10 C15 1.387(2)
C10 C11 1.392(2)
C11 C12 1.391(2)
C11 H11 0.9500
C12 C13 1.383(3)
C12 H12 0.9500
C13 C14 1.376(3)
C13 H13 0.9500
C14 C15 1.399(2)
C14 H14 0.9500
C15 H15 0.9500
C16 C17 1.386(2)
C16 C21 1.388(2)
C17 C18 1.385(3)
C17 H17 0.9500
C18 C19 1.378(3)
C18 H18 0.9500
C19 C20 1.390(3)
C19 H19 0.9500
C20 C21 1.383(3)
C20 H20 0.9500
C21 H21 0.9500

loop_
_geom_hbond_atom_site_label_D
_geom_hbond_atom_site_label_H
_geom_hbond_atom_site_label_A
_geom_hbond_distance_DH
_geom_hbond_distance_HA
_geom_hbond_distance_DA
_geom_hbond_angle_DHA
_geom_hbond_site_symmetry_A
N1 H1 O1 0.88 2.46 3.1961(18) 141.1 2_546
